data_4034981
loop_
_publ_author_name
'Kong, Xiang-Fei'
'Zhan, Feng'
'He, Guo-Xue'
'Pan, Cheng-Xue'
'Gu, Chen-Xi'
'Lu, Ke'
'Mo, Dong-Liang'
'Su, Gui-Fa'

_publ_section_title
;
 Gold-Catalyzed Selective 6-exo-dig and 7-endo-dig Cyclizations of
 Alkyn-Tethered Indoles To Prepare Rutaecarpine Derivatives.
;
_journal_issue 4
_journal_name_full 'The Journal of organic chemistry'
_journal_page_first 2006
_journal_page_last 2017
_journal_paper_doi 10.1021/acs.joc.7b02956
_journal_volume 83
_journal_year 2018
_chemical_formula_moiety 'C20 H14 Cl N3 O'
_chemical_formula_sum 'C20 H14 Cl N3 O'
_chemical_formula_weight 347.79
_space_group_crystal_system triclinic
_space_group_IT_number 2
_space_group_name_Hall '-P 1'
_space_group_name_H-M_alt 'P -1'
_atom_sites_solution_hydrogens geom
_audit_creation_date 2017-08-13
_audit_creation_method
;
Olex2 1.2
(compiled 2017.07.20 svn.r3457 for OlexSys, GUI svn.r5370)
;
_cell_angle_alpha 80.568(7)
_cell_angle_beta 88.970(7)
_cell_angle_gamma 79.020(7)
_cell_formula_units_Z 4
_cell_length_a 7.489(4)
_cell_length_b 11.278(5)
_cell_length_c 19.529(9)
_cell_measurement_reflns_used 7695
_cell_measurement_temperature 296(2)
_cell_measurement_theta_max 26.698
_cell_measurement_theta_min 2.580
_cell_volume 1597.2(13)
_computing_cell_refinement 'SAINT v8.27A (Bruker, 2012)'
_computing_data_reduction 'SAINT v8.27A (Bruker, 2012)'
_computing_molecular_graphics 'Olex2 (Dolomanov et al., 2009)'
_computing_publication_material 'Olex2 (Dolomanov et al., 2009)'
_computing_structure_refinement 'XL (Sheldrick, 2008)'
_computing_structure_solution 'SIR2004 (Burla et al., 2007)'
_diffrn_ambient_temperature 296.15
_diffrn_measured_fraction_theta_full 0.998
_diffrn_measured_fraction_theta_max 0.998
_diffrn_measurement_device_type 'Bruker APEX-II CCD'
_diffrn_measurement_method '\f and \w scans'
_diffrn_radiation_type MoK\a
_diffrn_radiation_wavelength 0.71073
_diffrn_reflns_av_R_equivalents 0.0257
_diffrn_reflns_av_unetI/netI 0.0264
_diffrn_reflns_Laue_measured_fraction_full 0.998
_diffrn_reflns_Laue_measured_fraction_max 0.998
_diffrn_reflns_limit_h_max 9
_diffrn_reflns_limit_h_min -9
_diffrn_reflns_limit_k_max 13
_diffrn_reflns_limit_k_min -13
_diffrn_reflns_limit_l_max 23
_diffrn_reflns_limit_l_min -23
_diffrn_reflns_number 17960
_diffrn_reflns_point_group_measured_fraction_full 0.998
_diffrn_reflns_point_group_measured_fraction_max 0.998
_diffrn_reflns_theta_full 25.242
_diffrn_reflns_theta_max 25.348
_diffrn_reflns_theta_min 1.057
_exptl_absorpt_coefficient_mu 0.252
_exptl_absorpt_correction_T_max 0.9703
_exptl_absorpt_correction_T_min 0.9512
_exptl_absorpt_correction_type none
_exptl_crystal_colour 'light yellow'
_exptl_crystal_colour_modifier light
_exptl_crystal_colour_primary yellow
_exptl_crystal_density_diffrn 1.446
_exptl_crystal_density_method 'not measured'
_exptl_crystal_description needle
_exptl_crystal_F_000 720
_exptl_crystal_size_max 0.2
_exptl_crystal_size_mid 0.18
_exptl_crystal_size_min 0.12
_refine_diff_density_max 0.208
_refine_diff_density_min -0.338
_refine_diff_density_rms 0.050
_refine_ls_extinction_method none
_refine_ls_goodness_of_fit_ref 1.038
_refine_ls_hydrogen_treatment constr
_refine_ls_matrix_type full
_refine_ls_number_parameters 453
_refine_ls_number_reflns 5832
_refine_ls_number_restraints 0
_refine_ls_restrained_S_all 1.038
_refine_ls_R_factor_all 0.0465
_refine_ls_R_factor_gt 0.0366
_refine_ls_shift/su_max 0.001
_refine_ls_shift/su_mean 0.000
_refine_ls_structure_factor_coef Fsqd
_refine_ls_weighting_details 'w=1/[\s^2^(Fo^2^)+(0.0588P)^2^+0.4983P] where P=(Fo^2^+2Fc^2^)/3'
_refine_ls_weighting_scheme calc
_refine_ls_wR_factor_gt 0.1044
_refine_ls_wR_factor_ref 0.1126
_reflns_Friedel_coverage 0.000
_reflns_number_gt 4728
_reflns_number_total 5832
_reflns_threshold_expression 'I > 2\s(I)'
_cod_data_source_file jo7b02956_si_003.cif
_cod_data_source_block aaaa
_cod_depositor_comments
;

2020-04-07
Z value and formula fixed to values more according to usual
chemical conventions.                 miguel
;
_cod_original_formula_sum 'C40 H28 Cl2 N6 O2'
_cod_original_formula_weight 695.58
_cod_original_formula_moiety '2(C20 H14 Cl N3 O)'
_cod_original_formula_units_Z 2
_cod_database_code 4034981
_shelx_shelxl_version_number 2016/6
_shelx_space_group_comment
;
The symmetry employed for this shelxl refinement is uniquely defined
by the following loop, which should always be used as a source of
symmetry information in preference to the above space-group names.
They are only intended as comments.
;
_shelx_estimated_absorpt_t_max 0.970
_shelx_estimated_absorpt_t_min 0.951
_olex2_refinement_description
;
1. Fixed Uiso
 At 1.2 times of:
  All C(H) groups, All C(H,H) groups
 At 1.5 times of:
  All C(H,H,H) groups
2.a Secondary CH2 refined with riding coordinates:
 C5(H5A,H5B), C37(H37A,H37B)
2.b Aromatic/amide H refined with riding coordinates:
 C2(H2), C6(H6), C7(H7), C10(H10), C11(H11), C12(H12), C13(H13), C19(H19),
 C20(H20), C22(H22), C23(H23), C29(H29), C30(H30), C31(H31), C32(H32), C35(H35),
  C36(H36), C40(H40)
2.c Idealised Me refined as rotating group:
 C15(H15A,H15B,H15C), C27(H27A,H27B,H27C)
;
_olex2_submission_special_instructions 'No special instructions were received'

loop_
_space_group_symop_operation_xyz
'x, y, z'
'-x, -y, -z'

loop_
_atom_site_label
_atom_site_type_symbol
_atom_site_fract_x
_atom_site_fract_y
_atom_site_fract_z
_atom_site_U_iso_or_equiv
_atom_site_adp_type
_atom_site_occupancy
_atom_site_site_symmetry_order
_atom_site_calc_flag
_atom_site_refinement_flags_posn
Cl1 Cl 0.65881(8) -0.46670(4) 0.05964(3) 0.05662(16) Uani 1 1 d .
O1 O 0.3223(2) 0.00178(12) 0.04662(6) 0.0516(4) Uani 1 1 d .
N1 N 0.36284(18) 0.04819(12) 0.15401(6) 0.0314(3) Uani 1 1 d .
N2 N 0.50422(18) -0.10061(12) 0.24676(7) 0.0316(3) Uani 1 1 d .
N3 N 0.38910(18) 0.07544(12) 0.33883(7) 0.0311(3) Uani 1 1 d .
C1 C 0.6072(2) -0.35686(16) 0.11357(9) 0.0374(4) Uani 1 1 d .
C2 C 0.5182(2) -0.24144(16) 0.08735(9) 0.0371(4) Uani 1 1 d .
H2 H 0.483650 -0.220801 0.040762 0.045 Uiso 1 1 calc R
C3 C 0.4800(2) -0.15498(15) 0.13186(8) 0.0314(4) Uani 1 1 d .
C4 C 0.3835(2) -0.03192(15) 0.10537(8) 0.0331(4) Uani 1 1 d .
C5 C 0.2675(2) 0.17533(16) 0.13022(9) 0.0403(4) Uani 1 1 d .
H5A H 0.170863 0.196854 0.162258 0.048 Uiso 1 1 calc R
H5B H 0.212297 0.180419 0.085016 0.048 Uiso 1 1 calc R
C6 C 0.3923(3) 0.26507(16) 0.12533(9) 0.0446(5) Uani 1 1 d .
H6 H 0.420080 0.304935 0.082038 0.053 Uiso 1 1 calc R
C7 C 0.4639(3) 0.28839(16) 0.18213(9) 0.0414(4) Uani 1 1 d .
H7 H 0.535571 0.348009 0.177804 0.050 Uiso 1 1 calc R
C8 C 0.4342(2) 0.22405(15) 0.25093(8) 0.0326(4) Uani 1 1 d .
C9 C 0.4289(2) 0.27170(15) 0.31453(9) 0.0329(4) Uani 1 1 d .
C10 C 0.4399(2) 0.38628(16) 0.33117(10) 0.0411(4) Uani 1 1 d .
H10 H 0.460821 0.449514 0.296833 0.049 Uiso 1 1 calc R
C11 C 0.4194(3) 0.40365(18) 0.39893(10) 0.0476(5) Uani 1 1 d .
H11 H 0.425180 0.479648 0.410458 0.057 Uiso 1 1 calc R
C12 C 0.3897(3) 0.30840(19) 0.45107(10) 0.0499(5) Uani 1 1 d .
H12 H 0.377488 0.322375 0.496702 0.060 Uiso 1 1 calc R
C13 C 0.3782(3) 0.19517(17) 0.43658(9) 0.0416(4) Uani 1 1 d .
H13 H 0.357560 0.132627 0.471417 0.050 Uiso 1 1 calc R
C14 C 0.3987(2) 0.17725(15) 0.36779(8) 0.0322(4) Uani 1 1 d .
C15 C 0.3506(3) -0.03747(16) 0.37935(9) 0.0384(4) Uani 1 1 d .
H15A H 0.296942 -0.081435 0.349671 0.058 Uiso 1 1 calc GR
H15B H 0.267757 -0.017976 0.415738 0.058 Uiso 1 1 calc GR
H15C H 0.461757 -0.087240 0.399274 0.058 Uiso 1 1 calc GR
C16 C 0.4078(2) 0.10390(15) 0.26750(8) 0.0305(3) Uani 1 1 d .
C17 C 0.4252(2) 0.01064(14) 0.22202(8) 0.0295(3) Uani 1 1 d .
C18 C 0.5316(2) -0.18546(14) 0.20224(8) 0.0301(3) Uani 1 1 d .
C19 C 0.6187(2) -0.30592(15) 0.22756(9) 0.0376(4) Uani 1 1 d .
H19 H 0.650680 -0.328612 0.274330 0.045 Uiso 1 1 calc R
C20 C 0.6569(2) -0.39037(16) 0.18350(9) 0.0396(4) Uani 1 1 d .
H20 H 0.715914 -0.469873 0.200311 0.048 Uiso 1 1 calc R
Cl2 Cl 0.86441(9) 1.46222(5) 0.44192(3) 0.06283(18) Uani 1 1 d .
O2 O 0.8186(2) 0.99193(13) 0.45301(6) 0.0546(4) Uani 1 1 d .
N4 N 0.88710(18) 0.94883(12) 0.34446(7) 0.0319(3) Uani 1 1 d .
N5 N 0.95469(18) 1.09875(12) 0.25269(7) 0.0324(3) Uani 1 1 d .
N6 N 0.93523(18) 0.92544(12) 0.15931(7) 0.0318(3) Uani 1 1 d .
C21 C 0.8928(2) 1.35311(16) 0.38726(9) 0.0398(4) Uani 1 1 d .
C22 C 0.9372(2) 1.38673(16) 0.31827(9) 0.0397(4) Uani 1 1 d .
H22 H 0.954874 1.465931 0.302254 0.048 Uiso 1 1 calc R
C23 C 0.9550(2) 1.30265(15) 0.27386(9) 0.0379(4) Uani 1 1 d .
H23 H 0.982848 1.325416 0.227541 0.045 Uiso 1 1 calc R
C24 C 0.9314(2) 1.18238(15) 0.29815(8) 0.0308(3) Uani 1 1 d .
C25 C 0.9336(2) 0.98722(14) 0.27665(8) 0.0298(3) Uani 1 1 d .
C26 C 0.9683(2) 0.89557(14) 0.23033(8) 0.0299(3) Uani 1 1 d .
C27 C 0.8355(2) 1.03926(16) 0.12027(9) 0.0385(4) Uani 1 1 d .
H27A H 0.756539 1.082809 0.150896 0.058 Uiso 1 1 calc GR
H27B H 0.764365 1.021239 0.084249 0.058 Uiso 1 1 calc GR
H27C H 0.919898 1.088766 0.099926 0.058 Uiso 1 1 calc GR
C28 C 0.9997(2) 0.82342(15) 0.12947(8) 0.0325(4) Uani 1 1 d .
C29 C 0.9896(2) 0.80706(18) 0.06055(9) 0.0429(4) Uani 1 1 d .
H29 H 0.935501 0.870536 0.026370 0.051 Uiso 1 1 calc R
C30 C 1.0629(3) 0.69350(19) 0.04511(10) 0.0510(5) Uani 1 1 d .
H30 H 1.060022 0.680368 -0.000615 0.061 Uiso 1 1 calc R
C31 C 1.1416(3) 0.59708(18) 0.09648(11) 0.0500(5) Uani 1 1 d .
H31 H 1.188018 0.520900 0.084357 0.060 Uiso 1 1 calc R
C32 C 1.1517(2) 0.61274(16) 0.16440(10) 0.0417(4) Uani 1 1 d .
H32 H 1.204849 0.548284 0.198214 0.050 Uiso 1 1 calc R
C33 C 1.0799(2) 0.72824(15) 0.18175(9) 0.0337(4) Uani 1 1 d .
C34 C 1.0589(2) 0.77431(15) 0.24566(8) 0.0325(4) Uani 1 1 d .
C35 C 1.1227(3) 0.70939(16) 0.31389(9) 0.0430(4) Uani 1 1 d .
H35 H 1.228186 0.649800 0.317196 0.052 Uiso 1 1 calc R
C36 C 1.0369(3) 0.73170(16) 0.37138(9) 0.0462(5) Uani 1 1 d .
H36 H 1.085472 0.691292 0.414284 0.055 Uiso 1 1 calc R
C37 C 0.8620(3) 0.82167(16) 0.36756(9) 0.0410(4) Uani 1 1 d .
H37A H 0.779523 0.801181 0.335553 0.049 Uiso 1 1 calc R
H37B H 0.806598 0.815755 0.412966 0.049 Uiso 1 1 calc R
C38 C 0.8615(2) 1.02748(16) 0.39390(8) 0.0354(4) Uani 1 1 d .
C39 C 0.8882(2) 1.15127(15) 0.36780(8) 0.0319(4) Uani 1 1 d .
C40 C 0.8688(2) 1.23682(16) 0.41275(9) 0.0392(4) Uani 1 1 d .
H40 H 0.840236 1.215330 0.459099 0.047 Uiso 1 1 calc R

loop_
_atom_site_aniso_label
_atom_site_aniso_U_11
_atom_site_aniso_U_22
_atom_site_aniso_U_33
_atom_site_aniso_U_23
_atom_site_aniso_U_13
_atom_site_aniso_U_12
Cl1 0.0859(4) 0.0432(3) 0.0440(3) -0.0204(2) 0.0052(2) -0.0094(3)
O1 0.0689(9) 0.0510(8) 0.0283(7) -0.0046(6) -0.0115(6) 0.0047(7)
N1 0.0321(7) 0.0338(7) 0.0253(7) -0.0023(5) -0.0007(5) -0.0007(6)
N2 0.0366(7) 0.0311(7) 0.0267(7) -0.0048(6) -0.0026(6) -0.0046(6)
N3 0.0361(7) 0.0301(7) 0.0267(7) -0.0029(5) 0.0024(5) -0.0068(6)
C1 0.0433(10) 0.0360(9) 0.0364(9) -0.0119(7) 0.0037(7) -0.0117(8)
C2 0.0441(10) 0.0408(10) 0.0277(8) -0.0070(7) -0.0001(7) -0.0099(8)
C3 0.0317(8) 0.0353(9) 0.0279(8) -0.0042(7) -0.0002(6) -0.0084(7)
C4 0.0341(9) 0.0383(9) 0.0259(8) -0.0048(7) -0.0005(7) -0.0050(7)
C5 0.0434(10) 0.0383(10) 0.0310(9) -0.0013(7) -0.0049(7) 0.0095(8)
C6 0.0633(12) 0.0321(9) 0.0306(9) 0.0037(7) 0.0095(8) 0.0017(8)
C7 0.0533(11) 0.0304(9) 0.0379(10) -0.0017(7) 0.0098(8) -0.0059(8)
C8 0.0316(8) 0.0316(8) 0.0325(8) -0.0044(7) 0.0039(7) -0.0015(7)
C9 0.0287(8) 0.0326(9) 0.0360(9) -0.0059(7) 0.0008(7) -0.0023(7)
C10 0.0430(10) 0.0321(9) 0.0473(10) -0.0063(8) 0.0002(8) -0.0049(7)
C11 0.0533(11) 0.0397(10) 0.0532(12) -0.0192(9) -0.0020(9) -0.0069(9)
C12 0.0591(12) 0.0540(12) 0.0400(10) -0.0207(9) 0.0044(9) -0.0085(10)
C13 0.0475(10) 0.0463(10) 0.0325(9) -0.0089(8) 0.0046(8) -0.0107(8)
C14 0.0297(8) 0.0352(9) 0.0318(8) -0.0076(7) 0.0009(6) -0.0048(7)
C15 0.0459(10) 0.0376(9) 0.0315(9) -0.0008(7) 0.0031(7) -0.0120(8)
C16 0.0282(8) 0.0337(9) 0.0275(8) -0.0040(7) 0.0008(6) -0.0015(7)
C17 0.0270(8) 0.0339(9) 0.0266(8) -0.0031(6) 0.0014(6) -0.0049(6)
C18 0.0300(8) 0.0321(8) 0.0288(8) -0.0046(6) -0.0017(6) -0.0075(7)
C19 0.0475(10) 0.0331(9) 0.0316(9) -0.0038(7) -0.0082(7) -0.0065(8)
C20 0.0475(10) 0.0289(9) 0.0421(10) -0.0066(7) -0.0059(8) -0.0051(7)
Cl2 0.0962(4) 0.0515(3) 0.0511(3) -0.0264(2) 0.0024(3) -0.0244(3)
O2 0.0885(11) 0.0525(8) 0.0284(7) -0.0066(6) 0.0147(7) -0.0286(8)
N4 0.0373(7) 0.0336(7) 0.0263(7) -0.0038(6) 0.0030(6) -0.0116(6)
N5 0.0362(7) 0.0310(7) 0.0291(7) -0.0044(6) 0.0054(6) -0.0051(6)
N6 0.0345(7) 0.0307(7) 0.0278(7) -0.0038(6) 0.0002(6) -0.0013(6)
C21 0.0410(10) 0.0399(10) 0.0408(10) -0.0149(8) -0.0039(8) -0.0062(8)
C22 0.0417(10) 0.0308(9) 0.0458(10) -0.0054(8) -0.0010(8) -0.0056(7)
C23 0.0427(10) 0.0335(9) 0.0354(9) -0.0041(7) 0.0071(7) -0.0041(7)
C24 0.0274(8) 0.0333(9) 0.0305(8) -0.0057(7) 0.0005(6) -0.0021(6)
C25 0.0273(8) 0.0334(9) 0.0275(8) -0.0029(7) 0.0002(6) -0.0047(6)
C26 0.0303(8) 0.0326(8) 0.0268(8) -0.0033(6) 0.0026(6) -0.0074(7)
C27 0.0404(9) 0.0364(9) 0.0343(9) -0.0019(7) -0.0036(7) 0.0007(7)
C28 0.0300(8) 0.0352(9) 0.0325(8) -0.0080(7) 0.0032(7) -0.0048(7)
C29 0.0444(10) 0.0490(11) 0.0333(9) -0.0105(8) -0.0008(8) -0.0005(8)
C30 0.0570(12) 0.0578(12) 0.0384(10) -0.0216(9) 0.0010(9) 0.0003(10)
C31 0.0526(12) 0.0439(11) 0.0541(12) -0.0223(9) 0.0032(9) 0.0015(9)
C32 0.0404(10) 0.0353(9) 0.0473(10) -0.0085(8) -0.0001(8) -0.0005(8)
C33 0.0300(8) 0.0338(9) 0.0374(9) -0.0070(7) 0.0010(7) -0.0053(7)
C34 0.0342(9) 0.0301(8) 0.0326(8) -0.0031(7) -0.0016(7) -0.0064(7)
C35 0.0534(11) 0.0307(9) 0.0414(10) -0.0007(8) -0.0113(8) -0.0025(8)
C36 0.0722(13) 0.0340(9) 0.0309(9) 0.0046(7) -0.0111(9) -0.0136(9)
C37 0.0567(11) 0.0411(10) 0.0301(9) -0.0039(7) 0.0065(8) -0.0238(9)
C38 0.0382(9) 0.0419(10) 0.0280(8) -0.0071(7) 0.0033(7) -0.0113(7)
C39 0.0296(8) 0.0354(9) 0.0306(8) -0.0065(7) -0.0002(6) -0.0045(7)
C40 0.0455(10) 0.0450(10) 0.0296(9) -0.0097(7) 0.0009(7) -0.0121(8)

loop_
_atom_type_symbol
_atom_type_description
_atom_type_scat_dispersion_real
_atom_type_scat_dispersion_imag
_atom_type_scat_source
C C 0.0030 0.0020 'International Tables Vol C Tables 4.2.6.8 and 6.1.1.4'
H H 0.0000 0.0000 'International Tables Vol C Tables 4.2.6.8 and 6.1.1.4'
Cl Cl 0.1480 0.1590 'International Tables Vol C Tables 4.2.6.8 and 6.1.1.4'
N N 0.0060 0.0030 'International Tables Vol C Tables 4.2.6.8 and 6.1.1.4'
O O 0.0110 0.0060 'International Tables Vol C Tables 4.2.6.8 and 6.1.1.4'

loop_
_geom_angle_atom_site_label_1
_geom_angle_atom_site_label_2
_geom_angle_atom_site_label_3
_geom_angle
C4 N1 C5 117.07(13)
C17 N1 C4 122.15(13)
C17 N1 C5 120.78(13)
C17 N2 C18 117.97(14)
C14 N3 C15 122.79(14)
C14 N3 C16 108.55(13)
C16 N3 C15 128.49(13)
C2 C1 Cl1 120.06(14)
C2 C1 C20 121.57(15)
C20 C1 Cl1 118.37(14)
C1 C2 H2 120.7
C1 C2 C3 118.70(15)
C3 C2 H2 120.7
C2 C3 C4 119.74(14)
C2 C3 C18 120.98(15)
C18 C3 C4 119.27(14)
O1 C4 N1 121.09(15)
O1 C4 C3 124.62(15)
N1 C4 C3 114.28(13)
N1 C5 H5A 109.1
N1 C5 H5B 109.1
N1 C5 C6 112.35(15)
H5A C5 H5B 107.9
C6 C5 H5A 109.1
C6 C5 H5B 109.1
C5 C6 H6 119.7
C7 C6 C5 120.62(16)
C7 C6 H6 119.7
C6 C7 H7 118.8
C6 C7 C8 122.31(18)
C8 C7 H7 118.8
C9 C8 C7 126.49(16)
C16 C8 C7 126.53(15)
C16 C8 C9 106.97(14)
C10 C9 C8 133.86(16)
C10 C9 C14 119.29(16)
C14 C9 C8 106.80(15)
C9 C10 H10 120.6
C11 C10 C9 118.88(17)
C11 C10 H10 120.6
C10 C11 H11 119.6
C10 C11 C12 120.87(18)
C12 C11 H11 119.6
C11 C12 H12 119.1
C13 C12 C11 121.74(18)
C13 C12 H12 119.1
C12 C13 H13 121.2
C12 C13 C14 117.56(17)
C14 C13 H13 121.2
N3 C14 C9 108.63(14)
N3 C14 C13 129.68(16)
C13 C14 C9 121.66(16)
N3 C15 H15A 109.5
N3 C15 H15B 109.5
N3 C15 H15C 109.5
H15A C15 H15B 109.5
H15A C15 H15C 109.5
H15B C15 H15C 109.5
N3 C16 C8 109.03(14)
N3 C16 C17 122.14(14)
C8 C16 C17 128.13(14)
N1 C17 C16 117.74(14)
N2 C17 N1 123.78(14)
N2 C17 C16 118.43(14)
N2 C18 C3 122.40(15)
N2 C18 C19 119.02(14)
C19 C18 C3 118.56(15)
C18 C19 H19 119.9
C20 C19 C18 120.21(16)
C20 C19 H19 119.9
C1 C20 H20 120.0
C19 C20 C1 119.95(16)
C19 C20 H20 120.0
C25 N4 C37 120.69(13)
C25 N4 C38 122.12(14)
C38 N4 C37 117.19(13)
C25 N5 C24 117.86(14)
C26 N6 C27 128.36(13)
C28 N6 C26 108.51(13)
C28 N6 C27 122.90(14)
C22 C21 Cl2 119.04(14)
C40 C21 Cl2 119.40(14)
C40 C21 C22 121.56(16)
C21 C22 H22 120.1
C23 C22 C21 119.82(16)
C23 C22 H22 120.1
C22 C23 H23 119.9
C22 C23 C24 120.24(16)
C24 C23 H23 119.9
N5 C24 C23 119.00(15)
N5 C24 C39 122.46(15)
C39 C24 C23 118.54(15)
N4 C25 C26 117.65(14)
N5 C25 N4 123.70(14)
N5 C25 C26 118.60(14)
N6 C26 C25 122.39(14)
N6 C26 C34 108.92(14)
C34 C26 C25 128.10(14)
N6 C27 H27A 109.5
N6 C27 H27B 109.5
N6 C27 H27C 109.5
H27A C27 H27B 109.5
H27A C27 H27C 109.5
H27B C27 H27C 109.5
N6 C28 C29 129.52(16)
N6 C28 C33 108.46(14)
C29 C28 C33 122.00(16)
C28 C29 H29 121.3
C30 C29 C28 117.34(17)
C30 C29 H29 121.3
C29 C30 H30 119.2
C29 C30 C31 121.60(18)
C31 C30 H30 119.2
C30 C31 H31 119.4
C32 C31 C30 121.25(18)
C32 C31 H31 119.4
C31 C32 H32 120.7
C31 C32 C33 118.53(17)
C33 C32 H32 120.7
C28 C33 C34 107.21(14)
C32 C33 C28 119.26(16)
C32 C33 C34 133.43(16)
C26 C34 C33 106.87(14)
C26 C34 C35 126.03(15)
C33 C34 C35 127.09(16)
C34 C35 H35 118.7
C36 C35 C34 122.53(18)
C36 C35 H35 118.7
C35 C36 H36 120.0
C35 C36 C37 120.02(16)
C37 C36 H36 120.0
N4 C37 C36 112.38(15)
N4 C37 H37A 109.1
N4 C37 H37B 109.1
C36 C37 H37A 109.1
C36 C37 H37B 109.1
H37A C37 H37B 107.9
O2 C38 N4 120.88(16)
O2 C38 C39 124.71(16)
N4 C38 C39 114.40(14)
C24 C39 C38 119.44(14)
C40 C39 C24 121.23(16)
C40 C39 C38 119.32(15)
C21 C40 C39 118.61(16)
C21 C40 H40 120.7
C39 C40 H40 120.7

loop_
_geom_bond_atom_site_label_1
_geom_bond_atom_site_label_2
_geom_bond_distance
Cl1 C1 1.7390(18)
O1 C4 1.217(2)
N1 C4 1.402(2)
N1 C5 1.478(2)
N1 C17 1.387(2)
N2 C17 1.299(2)
N2 C18 1.380(2)
N3 C14 1.374(2)
N3 C15 1.460(2)
N3 C16 1.388(2)
C1 C2 1.365(2)
C1 C20 1.393(3)
C2 H2 0.9300
C2 C3 1.397(2)
C3 C4 1.453(2)
C3 C18 1.404(2)
C5 H5A 0.9700
C5 H5B 0.9700
C5 C6 1.494(3)
C6 H6 0.9300
C6 C7 1.326(3)
C7 H7 0.9300
C7 C8 1.453(2)
C8 C9 1.429(2)
C8 C16 1.391(2)
C9 C10 1.401(2)
C9 C14 1.410(2)
C10 H10 0.9300
C10 C11 1.371(3)
C11 H11 0.9300
C11 C12 1.402(3)
C12 H12 0.9300
C12 C13 1.371(3)
C13 H13 0.9300
C13 C14 1.392(2)
C15 H15A 0.9600
C15 H15B 0.9600
C15 H15C 0.9600
C16 C17 1.470(2)
C18 C19 1.403(2)
C19 H19 0.9300
C19 C20 1.373(2)
C20 H20 0.9300
Cl2 C21 1.7384(18)
O2 C38 1.217(2)
N4 C25 1.384(2)
N4 C37 1.478(2)
N4 C38 1.402(2)
N5 C24 1.384(2)
N5 C25 1.306(2)
N6 C26 1.388(2)
N6 C27 1.457(2)
N6 C28 1.376(2)
C21 C22 1.391(3)
C21 C40 1.368(3)
C22 H22 0.9300
C22 C23 1.373(2)
C23 H23 0.9300
C23 C24 1.405(2)
C24 C39 1.396(2)
C25 C26 1.466(2)
C26 C34 1.393(2)
C27 H27A 0.9600
C27 H27B 0.9600
C27 H27C 0.9600
C28 C29 1.393(2)
C28 C33 1.405(2)
C29 H29 0.9300
C29 C30 1.373(3)
C30 H30 0.9300
C30 C31 1.399(3)
C31 H31 0.9300
C31 C32 1.372(3)
C32 H32 0.9300
C32 C33 1.404(2)
C33 C34 1.424(2)
C34 C35 1.453(2)
C35 H35 0.9300
C35 C36 1.320(3)
C36 H36 0.9300
C36 C37 1.491(3)
C37 H37A 0.9700
C37 H37B 0.9700
C38 C39 1.455(2)
C39 C40 1.394(2)
C40 H40 0.9300

loop_
_geom_torsion_atom_site_label_1
_geom_torsion_atom_site_label_2
_geom_torsion_atom_site_label_3
_geom_torsion_atom_site_label_4
_geom_torsion
Cl1 C1 C2 C3 -179.47(13)
Cl1 C1 C20 C19 179.84(14)
N1 C5 C6 C7 -68.7(2)
N2 C18 C19 C20 -176.30(16)
N3 C16 C17 N1 151.53(14)
N3 C16 C17 N2 -31.2(2)
C1 C2 C3 C4 -179.27(15)
C1 C2 C3 C18 0.0(2)
C2 C1 C20 C19 -0.9(3)
C2 C3 C4 O1 4.3(3)
C2 C3 C4 N1 -176.45(14)
C2 C3 C18 N2 176.61(15)
C2 C3 C18 C19 -1.6(2)
C3 C18 C19 C20 1.9(3)
C4 N1 C5 C6 -110.62(16)
C4 N1 C17 N2 -1.2(2)
C4 N1 C17 C16 175.93(14)
C4 C3 C18 N2 -4.1(2)
C4 C3 C18 C19 177.68(15)
C5 N1 C4 O1 -1.3(2)
C5 N1 C4 C3 179.37(14)
C5 N1 C17 N2 177.53(15)
C5 N1 C17 C16 -5.3(2)
C5 C6 C7 C8 3.6(3)
C6 C7 C8 C9 -149.68(18)
C6 C7 C8 C16 31.2(3)
C7 C8 C9 C10 3.5(3)
C7 C8 C9 C14 -179.39(16)
C7 C8 C16 N3 178.43(16)
C7 C8 C16 C17 8.0(3)
C8 C9 C10 C11 176.27(18)
C8 C9 C14 N3 1.05(18)
C8 C9 C14 C13 -177.16(15)
C8 C16 C17 N1 -39.2(2)
C8 C16 C17 N2 138.14(17)
C9 C8 C16 N3 -0.83(18)
C9 C8 C16 C17 -171.27(15)
C9 C10 C11 C12 0.7(3)
C10 C9 C14 N3 178.67(14)
C10 C9 C14 C13 0.5(2)
C10 C11 C12 C13 -0.7(3)
C11 C12 C13 C14 0.5(3)
C12 C13 C14 N3 -178.23(17)
C12 C13 C14 C9 -0.4(3)
C14 N3 C16 C8 1.50(18)
C14 N3 C16 C17 172.63(14)
C14 C9 C10 C11 -0.6(3)
C15 N3 C14 C9 -177.16(14)
C15 N3 C14 C13 0.9(3)
C15 N3 C16 C8 176.76(15)
C15 N3 C16 C17 -12.1(2)
C16 N3 C14 C9 -1.58(18)
C16 N3 C14 C13 176.45(17)
C16 C8 C9 C10 -177.25(18)
C16 C8 C9 C14 -0.13(18)
C17 N1 C4 O1 177.45(16)
C17 N1 C4 C3 -1.8(2)
C17 N1 C5 C6 70.58(19)
C17 N2 C18 C3 1.1(2)
C17 N2 C18 C19 179.22(15)
C18 N2 C17 N1 1.7(2)
C18 N2 C17 C16 -175.44(13)
C18 C3 C4 O1 -174.97(17)
C18 C3 C4 N1 4.3(2)
C18 C19 C20 C1 -0.7(3)
C20 C1 C2 C3 1.3(3)
Cl2 C21 C22 C23 -178.13(14)
Cl2 C21 C40 C39 178.60(13)
O2 C38 C39 C24 -177.80(17)
O2 C38 C39 C40 1.7(3)
N4 C25 C26 N6 150.17(15)
N4 C25 C26 C34 -39.6(2)
N4 C38 C39 C24 1.4(2)
N4 C38 C39 C40 -179.09(15)
N5 C24 C39 C38 -1.7(2)
N5 C24 C39 C40 178.78(15)
N5 C25 C26 N6 -32.3(2)
N5 C25 C26 C34 137.92(17)
N6 C26 C34 C33 -0.66(18)
N6 C26 C34 C35 178.00(16)
N6 C28 C29 C30 -178.61(18)
N6 C28 C33 C32 178.23(15)
N6 C28 C33 C34 1.37(18)
C21 C22 C23 C24 -1.0(3)
C22 C21 C40 C39 -0.6(3)
C22 C23 C24 N5 -178.35(16)
C22 C23 C24 C39 0.5(2)
C23 C24 C39 C38 179.47(15)
C23 C24 C39 C40 0.0(2)
C24 N5 C25 N4 0.9(2)
C24 N5 C25 C26 -176.45(14)
C24 C39 C40 C21 0.1(3)
C25 N4 C37 C36 70.2(2)
C25 N4 C38 O2 179.16(16)
C25 N4 C38 C39 -0.1(2)
C25 N5 C24 C23 179.37(15)
C25 N5 C24 C39 0.5(2)
C25 C26 C34 C33 -171.96(15)
C25 C26 C34 C35 6.7(3)
C26 N6 C28 C29 176.58(17)
C26 N6 C28 C33 -1.79(18)
C26 C34 C35 C36 32.7(3)
C27 N6 C26 C25 -11.9(2)
C27 N6 C26 C34 176.15(15)
C27 N6 C28 C29 1.6(3)
C27 N6 C28 C33 -176.77(15)
C28 N6 C26 C25 173.43(14)
C28 N6 C26 C34 1.53(18)
C28 C29 C30 C31 1.1(3)
C28 C33 C34 C26 -0.43(18)
C28 C33 C34 C35 -179.07(17)
C29 C28 C33 C32 -0.3(3)
C29 C28 C33 C34 -177.15(16)
C29 C30 C31 C32 -1.1(3)
C30 C31 C32 C33 0.4(3)
C31 C32 C33 C28 0.3(3)
C31 C32 C33 C34 176.19(19)
C32 C33 C34 C26 -176.65(18)
C32 C33 C34 C35 4.7(3)
C33 C28 C29 C30 -0.4(3)
C33 C34 C35 C36 -148.90(19)
C34 C35 C36 C37 3.4(3)
C35 C36 C37 N4 -69.4(2)
C37 N4 C25 N5 178.76(15)
C37 N4 C25 C26 -3.9(2)
C37 N4 C38 O2 -0.7(2)
C37 N4 C38 C39 -179.97(14)
C38 N4 C25 N5 -1.1(2)
C38 N4 C25 C26 176.23(14)
C38 N4 C37 C36 -109.86(17)
C38 C39 C40 C21 -179.43(16)
C40 C21 C22 C23 1.1(3)
